data_7239824
loop_
_publ_author_name
'Smokrovi\'c, Kristina'
'Stilinovic, Vladimir'

_publ_section_title
;
 Stoichiometry of Adamantylamine-Trinitrophloroglucinol Salts Controlled
 by Solvate Formation
;
_journal_name_full CrystEngComm
_journal_paper_doi 10.1039/C9CE01957J
_journal_year 2020
_chemical_formula_moiety '2(C6 N3 O9), 6(C10 H18 N), 2(C3 H8 O)'
_chemical_formula_sum 'C78 H124 N12 O20'
_chemical_formula_weight 1549.88
_chemical_name_common 'adamantan-1-aminium trinitrophloroglucinolate propan-1-ol solvate'
_chemical_name_systematic 'adamantan-1-aminium trinitrobenzene-1,3,5-tris(olate) propan-1-ol solvate'
_space_group_crystal_system orthorhombic
_space_group_IT_number 33
_space_group_name_Hall 'P 2c -2n'
_space_group_name_H-M_alt 'P n a 21'
_atom_sites_solution_hydrogens geom
_atom_sites_solution_primary dual
_audit_creation_date 2018-06-30
_audit_creation_method
;
Olex2 1.2
(compiled 2018.05.29 svn.r3508 for OlexSys, GUI svn.r5506)
;
_audit_update_record
;
2018-07-17 deposited with the CCDC.	2020-01-23 downloaded from the CCDC.
;
_cell_angle_alpha 90
_cell_angle_beta 90
_cell_angle_gamma 90
_cell_formula_units_Z 4
_cell_length_a 18.4656(11)
_cell_length_b 16.0811(11)
_cell_length_c 27.4522(18)
_cell_measurement_reflns_used 5141
_cell_measurement_temperature 293(2)
_cell_measurement_theta_max 22.6080
_cell_measurement_theta_min 4.4380
_cell_volume 8151.9(9)
_computing_cell_refinement 'CrysAlisPro 1.171.38.43 (Rigaku OD, 2015)'
_computing_data_collection 'CrysAlisPro 1.171.38.43 (Rigaku OD, 2015)'
_computing_data_reduction 'CrysAlisPro 1.171.38.43 (Rigaku OD, 2015)'
_computing_molecular_graphics 'Olex2 (Dolomanov et al., 2009)'
_computing_publication_material 'Olex2 (Dolomanov et al., 2009)'
_computing_structure_refinement 'ShelXL (Sheldrick, 2015)'
_computing_structure_solution 'ShelXT (Sheldrick, 2015)'
_diffrn_ambient_temperature 293(2)
_diffrn_detector 'CCD plate'
_diffrn_detector_area_resol_mean 16.3426
_diffrn_detector_type Sapphire3
_diffrn_measured_fraction_theta_full 0.995
_diffrn_measured_fraction_theta_max 0.942
_diffrn_measurement_details
;
List of Runs (angles in degrees, time in seconds):

  # Type    Start    End  Width  t~exp~   \w     \q     \k     \f   Frames
#--------------------------------------------------------------------------
  1  \w    -35.00  15.00   1.00   50.00    --   28.65 -57.00 120.00   50
  2  \w   -102.00 -74.00   1.00   50.00    --  -31.47 -57.00 150.00   28
  3  \w    -44.00  38.00   1.00   50.00    --  -31.47  57.00-150.00   82
  4  \w   -100.00 -23.00   1.00   50.00    --  -31.47 -57.00-180.00   77
  5  \w    -91.00 -44.00   1.00   50.00    --  -31.47-174.00-148.00   47
  6  \w   -107.00 -34.00   1.00   50.00    --  -31.47-179.00 -90.00   73
  7  \w   -104.00   1.00   1.00   50.00    --  -31.47 -77.00   0.00  105
  8  \w   -112.00 -56.00   1.00   50.00    --  -31.47 179.00   0.00   56
;
_diffrn_measurement_device 'four-circle diffractometer'
_diffrn_measurement_device_type 'Xcalibur, Sapphire3'
_diffrn_measurement_method '\w scans'
_diffrn_orient_matrix_type 'CrysAlisPro convention (1999,Acta A55,543-557)'
_diffrn_radiation_collimation 0.8
_diffrn_radiation_monochromator graphite
_diffrn_radiation_probe x-ray
_diffrn_radiation_type MoK\a
_diffrn_radiation_wavelength 0.71073
_diffrn_reflns_av_R_equivalents 0.1860
_diffrn_reflns_av_unetI/netI 0.2277
_diffrn_reflns_Laue_measured_fraction_full 0.995
_diffrn_reflns_Laue_measured_fraction_max 0.942
_diffrn_reflns_limit_h_max 26
_diffrn_reflns_limit_h_min -27
_diffrn_reflns_limit_k_max 24
_diffrn_reflns_limit_k_min -23
_diffrn_reflns_limit_l_max 39
_diffrn_reflns_limit_l_min -41
_diffrn_reflns_number 96385
_diffrn_reflns_point_group_measured_fraction_full 0.995
_diffrn_reflns_point_group_measured_fraction_max 0.914
_diffrn_reflns_theta_full 25.242
_diffrn_reflns_theta_max 32.665
_diffrn_reflns_theta_min 4.170
_diffrn_source 'fine-focus sealed X-ray tube'
_diffrn_source_current 24.0
_diffrn_source_power 1.2
_diffrn_source_target Mo
_diffrn_source_type 'Enhance (Mo) X-ray Source'
_diffrn_source_voltage 50.0
_exptl_absorpt_coefficient_mu 0.091
_exptl_absorpt_correction_T_max 1.00000
_exptl_absorpt_correction_T_min 0.45388
_exptl_absorpt_correction_type multi-scan
_exptl_absorpt_process_details
;
CrysAlisPro 1.171.38.43 (Rigaku Oxford Diffraction, 2015)
Empirical absorption correction using spherical harmonics,
 implemented in SCALE3 ABSPACK scaling algorithm.
;
_exptl_crystal_colour 'clear reddish orange'
_exptl_crystal_colour_lustre clear
_exptl_crystal_colour_modifier reddish
_exptl_crystal_colour_primary orange
_exptl_crystal_density_diffrn 1.263
_exptl_crystal_description irregular
_exptl_crystal_F_000 3344
_exptl_crystal_size_max 0.3
_exptl_crystal_size_mid 0.2
_exptl_crystal_size_min 0.15
_refine_diff_density_max 0.363
_refine_diff_density_min -0.266
_refine_diff_density_rms 0.045
_refine_ls_abs_structure_details
;
 Flack x determined using 2542 quotients [(I+)-(I-)]/[(I+)+(I-)]
 (Parsons, Flack and Wagner, Acta Cryst. B69 (2013) 249-259).
;
_refine_ls_abs_structure_Flack -0.7(9)
_refine_ls_extinction_method none
_refine_ls_goodness_of_fit_ref 0.929
_refine_ls_hydrogen_treatment constr
_refine_ls_matrix_type full
_refine_ls_number_parameters 1037
_refine_ls_number_reflns 27308
_refine_ls_number_restraints 13
_refine_ls_restrained_S_all 0.929
_refine_ls_R_factor_all 0.2896
_refine_ls_R_factor_gt 0.0902
_refine_ls_shift/su_max 0.005
_refine_ls_shift/su_mean 0.000
_refine_ls_structure_factor_coef Fsqd
_refine_ls_weighting_details 'w=1/[\s^2^(Fo^2^)+(0.0627P)^2^] where P=(Fo^2^+2Fc^2^)/3'
_refine_ls_weighting_scheme calc
_refine_ls_wR_factor_gt 0.1471
_refine_ls_wR_factor_ref 0.2101
_reflns_Friedel_coverage 0.906
_reflns_Friedel_fraction_full 0.994
_reflns_Friedel_fraction_max 0.884
_reflns_number_gt 8497
_reflns_number_total 27308
_reflns_threshold_expression 'I > 2\s(I)'
_cod_data_source_file c9ce01957j2.cif
_cod_data_source_block VI
_cod_database_code 7239824
_shelx_shelxl_version_number 2016/4
_shelx_space_group_comment
;
The symmetry employed for this shelxl refinement is uniquely defined
by the following loop, which should always be used as a source of
symmetry information in preference to the above space-group names.
They are only intended as comments.
;
_shelx_estimated_absorpt_t_max 0.986
_shelx_estimated_absorpt_t_min 0.973
_reflns_odcompleteness_completeness 99.56
_reflns_odcompleteness_iscentric 1
_reflns_odcompleteness_theta 30.44
_olex2_refinement_description
;
1. Fixed Uiso
 At 1.2 times of:
  All C(H) groups, All C(H,H) groups, All N(H,H,H) groups
 At 1.5 times of:
  All C(H,H,H) groups, All O(H) groups
2. Restrained distances
 O301-C302 = O401-C402
 1.343 with sigma of 0.00002
 C403-C402 = C303-C302
 1.434 with sigma of 0.00002
 C304-C303 = C404-C403
 1.512 with sigma of 0.00002
3. Restrained planarity
 O102, N102, O103, C102
 with sigma of 0.0001
 O109, O108, N101, C106
 with sigma of 0.0001
 O105, N103, O106, C104
 with sigma of 0.0001
 O208, N201, O209, C202
 with sigma of 0.0001
 C206, N202, O202, O203
 with sigma of 0.0001
 C204, N203, O206, O205
 with sigma of 0.0001
4. Others
 Fixed Sof: O103(0.68691) O102(0.68691) O203(0.66222) O202(0.66222)
 O23A(0.33778) O22A(0.33778) O13A(0.31309) O14A(0.31309)
5.a Ternary CH refined with riding coordinates:
 C34(H34), C64(H64), C18(H18), C38(H38), C42(H42), C12(H12), C14(H14),
 C22(H22), C32(H32), C58(H58), C28(H28), C48(H48), C24(H24), C52(H52), C68(H68),
  C54(H54), C44(H44), C62(H62)
5.b Secondary CH2 refined with riding coordinates:
 C26(H26A,H26B), C36(H36A,H36B), C11(H11A,H11B), C41(H41A,H41B), C35(H35A,
 H35B), C66(H66A,H66B), C46(H46A,H46B), C65(H65A,H65B), C16(H16A,H16B),
 C31(H31A,H31B), C55(H55A,H55B), C15(H15A,H15B), C51(H51A,H51B), C37(H37A,H37B),
  C13(H13A,H13B), C33(H33A,H33B), C45(H45A,H45B), C61(H61A,H61B), C25(H25A,
 H25B), C56(H56A,H56B), C67(H67A,H67B), C23(H23A,H23B), C21(H21A,H21B),
 C19(H19A,H19B), C27(H27A,H27B), C57(H57A,H57B), C29(H29A,H29B), C63(H63A,H63B),
  C17(H17A,H17B), C43(H43A,H43B), C49(H49A,H49B), C59(H59A,H59B), C39(H39A,
 H39B), C402(H40D,H40E), C302(H30D,H30E), C69(H69A,H69B), C303(H30F,H30G),
 C53(H53A,H53B), C403(H40I,H40J), C47(H47A,H47B)
5.c Idealised Me refined as rotating group:
 N60(H60A,H60B,H60C), N40(H40A,H40B,H40C), N30(H30A,H30B,H30C), N10(H10A,H10B,
 H10C), N20(H20A,H20B,H20C), N50(H50A,H50B,H50C), C404(H40F,H40G,H40H),
 C304(H30H,H30I,H30J)
5.d Idealised tetrahedral OH refined as rotating group:
 O301(H301), O401(H401)
;
_olex2_submission_special_instructions 'No special instructions were received'
_oxdiff_exptl_absorpt_empirical_details
;
Empirical correction (ABSPACK) includes:
- Absorption correction using spherical harmonics
- Frame scaling
;
_oxdiff_exptl_absorpt_empirical_full_max 2.071
_oxdiff_exptl_absorpt_empirical_full_min 0.824

loop_
_space_group_symop_operation_xyz
'x, y, z'
'-x, -y, z+1/2'
'x+1/2, -y+1/2, z'
'-x+1/2, y+1/2, z+1/2'

loop_
_atom_site_label
_atom_site_type_symbol
_atom_site_fract_x
_atom_site_fract_y
_atom_site_fract_z
_atom_site_U_iso_or_equiv
_atom_site_adp_type
_atom_site_occupancy
_atom_site_site_symmetry_order
_atom_site_calc_flag
_atom_site_refinement_flags_posn
_atom_site_refinement_flags_occupancy
_atom_site_disorder_assembly
_atom_site_disorder_group
O101 O 0.3361(2) 0.9024(2) 0.48723(18) 0.0435(11) Uani 1 1 d . . . .
N203 N 0.57112(9) 0.14592(12) 0.48949(8) 0.0450(14) Uani 1 1 d . . . .
O201 O 0.3736(2) 0.4040(2) 0.51280(17) 0.0457(11) Uani 1 1 d . . . .
O204 O 0.4268(2) 0.1164(2) 0.51327(18) 0.0467(11) Uani 1 1 d . . . .
O104 O 0.2816(2) 0.6149(2) 0.48269(17) 0.0448(11) Uani 1 1 d . . . .
O107 O 0.0988(2) 0.8101(3) 0.52100(18) 0.0483(11) Uani 1 1 d . . . .
N60 N 0.4565(3) -0.0456(3) 0.5404(2) 0.0387(13) Uani 1 1 d . . . .
H60A H 0.426313 -0.075812 0.522392 0.046 Uiso 1 1 calc GR . . .
H60B H 0.501555 -0.064119 0.536335 0.046 Uiso 1 1 calc GR . . .
H60C H 0.454024 0.007401 0.531297 0.046 Uiso 1 1 calc GR . . .
O105 O 0.13471(18) 0.5910(2) 0.47508(14) 0.0630(13) Uani 1 1 d . . . .
N101 N 0.19873(7) 0.9390(3) 0.52426(7) 0.0464(14) Uani 1 1 d . . . .
O205 O 0.57387(18) 0.0925(2) 0.52150(15) 0.0720(15) Uani 1 1 d . . . .
O207 O 0.6098(2) 0.3118(3) 0.47583(19) 0.0537(13) Uani 1 1 d . . . .
N103 N 0.13699(9) 0.64530(12) 0.50707(7) 0.0439(13) Uani 1 1 d . . . .
O206 O 0.61181(18) 0.1444(2) 0.45427(15) 0.0753(16) Uani 1 1 d . . . .
N102 N 0.3789(3) 0.74272(9) 0.46362(6) 0.0515(16) Uani 1 1 d . . . .
O106 O 0.09425(18) 0.6439(2) 0.54146(14) 0.0667(14) Uani 1 1 d . . . .
N40 N 0.3756(3) 0.5575(3) 0.55472(19) 0.0441(13) Uani 1 1 d . . . .
H40A H 0.353749 0.591214 0.533585 0.053 Uiso 1 1 calc GR . . .
H40B H 0.381176 0.507541 0.541332 0.053 Uiso 1 1 calc GR . . .
H40C H 0.418720 0.578285 0.562491 0.053 Uiso 1 1 calc GR . . .
O208 O 0.54547(16) 0.4544(3) 0.43756(15) 0.0751(16) Uani 1 1 d . . . .
O209 O 0.49341(17) 0.4993(3) 0.50110(15) 0.0833(18) Uani 1 1 d . . . .
N202 N 0.3298(3) 0.24444(9) 0.53391(6) 0.0513(15) Uani 1 1 d . . . .
C103 C 0.2599(3) 0.6899(3) 0.4889(2) 0.0345(14) Uani 1 1 d . . . .
O108 O 0.16423(17) 0.9514(3) 0.56156(15) 0.0782(17) Uani 1 1 d . . . .
O109 O 0.21534(16) 0.9963(3) 0.49744(16) 0.092(2) Uani 1 1 d . . . .
N30 N 0.0428(3) 0.8594(3) 0.4323(2) 0.0496(14) Uani 1 1 d . . . .
H30A H -0.003612 0.844801 0.430639 0.060 Uiso 1 1 calc GR . . .
H30B H 0.046164 0.914542 0.434218 0.060 Uiso 1 1 calc GR . . .
H30C H 0.062883 0.836609 0.458554 0.060 Uiso 1 1 calc GR . . .
N201 N 0.51056(7) 0.4406(3) 0.47506(7) 0.0475(14) Uani 1 1 d . . . .
N10 N 0.3316(3) 1.0558(3) 0.4432(2) 0.0418(14) Uani 1 1 d . . . .
H10A H 0.290587 1.082788 0.436724 0.050 Uiso 1 1 calc GR . . .
H10B H 0.356765 1.084015 0.465373 0.050 Uiso 1 1 calc GR . . .
H10C H 0.321271 1.005431 0.454708 0.050 Uiso 1 1 calc GR . . .
N20 N 0.2503(3) 0.4520(3) 0.45858(19) 0.0416(13) Uani 1 1 d . . . .
H20A H 0.207136 0.428649 0.463025 0.050 Uiso 1 1 calc GR . . .
H20B H 0.248053 0.505637 0.466405 0.050 Uiso 1 1 calc GR . . .
H20C H 0.282868 0.426786 0.477399 0.050 Uiso 1 1 calc GR . . .
C201 C 0.4189(3) 0.3455(3) 0.5066(2) 0.0363(14) Uani 1 1 d . . . .
C102 C 0.3081(3) 0.7590(2) 0.48263(15) 0.0347(14) Uani 1 1 d . . . .
C204 C 0.5191(2) 0.2117(3) 0.49331(17) 0.0387(15) Uani 1 1 d . . . .
N50 N 0.6682(3) 0.3598(3) 0.5625(2) 0.0530(15) Uani 1 1 d . . . .
H50A H 0.642371 0.339127 0.538016 0.064 Uiso 1 1 calc GR . . .
H50B H 0.713528 0.341119 0.560611 0.064 Uiso 1 1 calc GR . . .
H50C H 0.668260 0.415051 0.560853 0.064 Uiso 1 1 calc GR . . .
C101 C 0.2910(3) 0.8432(4) 0.4938(2) 0.0332(13) Uani 1 1 d . . . .
C105 C 0.1651(3) 0.7924(4) 0.5148(2) 0.0357(14) Uani 1 1 d . . . .
C10 C 0.3746(4) 1.0479(4) 0.3983(3) 0.0423(17) Uani 1 1 d . . . .
C202 C 0.49060(18) 0.3587(3) 0.48791(17) 0.0355(14) Uani 1 1 d . . . .
C205 C 0.4476(3) 0.1919(4) 0.5087(2) 0.0353(14) Uani 1 1 d . . . .
O301 O 0.00660(10) 0.8601(5) 0.59062(3) 0.107(2) Uani 1 1 d D . . .
H301 H 0.036127 0.846098 0.569875 0.160 Uiso 1 1 calc GR . . .
O401 O 0.69740(11) 0.3691(4) 0.40500(3) 0.114(3) Uani 1 1 d D . . .
H401 H 0.670404 0.349274 0.425684 0.171 Uiso 1 1 calc GR . . .
C203 C 0.5429(3) 0.2947(4) 0.4829(2) 0.0401(15) Uani 1 1 d . . . .
O103 O 0.3883(3) 0.6945(2) 0.43026(15) 0.065(2) Uani 0.6869 1 d . P A 2
C20 C 0.2720(3) 0.4435(4) 0.4066(2) 0.0394(15) Uani 1 1 d . . . .
C106 C 0.21985(19) 0.8550(3) 0.51216(17) 0.0354(15) Uani 1 1 d . . . .
C26 C 0.2763(4) 0.3534(4) 0.3936(3) 0.059(2) Uani 1 1 d . . . .
H26A H 0.229852 0.326997 0.399200 0.071 Uiso 1 1 calc R . . .
H26B H 0.312136 0.326060 0.413891 0.071 Uiso 1 1 calc R . . .
C104 C 0.1889(2) 0.7108(3) 0.50511(17) 0.0342(15) Uani 1 1 d . . . .
C30 C 0.0816(3) 0.8296(4) 0.3874(2) 0.0419(16) Uani 1 1 d . . . .
C36 C 0.0752(4) 0.7368(4) 0.3838(3) 0.0508(17) Uani 1 1 d . . . .
H36A H 0.024517 0.721205 0.382569 0.061 Uiso 1 1 calc R . . .
H36B H 0.096651 0.711220 0.412352 0.061 Uiso 1 1 calc R . . .
C206 C 0.4011(3) 0.2608(2) 0.51629(15) 0.0361(15) Uani 1 1 d . . . .
O102 O 0.4333(3) 0.7796(2) 0.48207(16) 0.072(2) Uani 0.6869 1 d . P A 2
C60 C 0.4360(4) -0.0529(4) 0.5928(2) 0.0391(17) Uani 1 1 d . . . .
C34 C 0.2000(4) 0.8229(4) 0.3449(3) 0.0530(18) Uani 1 1 d . . . .
H34 H 0.251411 0.837709 0.346936 0.064 Uiso 1 1 calc R . . .
C11 C 0.3902(4) 1.1336(4) 0.3774(3) 0.0558(19) Uani 1 1 d . . . .
H11A H 0.345021 1.162209 0.370908 0.067 Uiso 1 1 calc R . . .
H11B H 0.417365 1.166151 0.400929 0.067 Uiso 1 1 calc R . . .
C41 C 0.2598(3) 0.5066(4) 0.5872(3) 0.0491(17) Uani 1 1 d . . . .
H41A H 0.269633 0.451670 0.574183 0.059 Uiso 1 1 calc R . . .
H41B H 0.233596 0.538142 0.562796 0.059 Uiso 1 1 calc R . . .
C64 C 0.4142(5) -0.1533(5) 0.6592(3) 0.068(2) Uani 1 1 d . . . .
H64 H 0.412541 -0.212396 0.667795 0.082 Uiso 1 1 calc R . . .
C50 C 0.6357(3) 0.3330(4) 0.6098(2) 0.0428(16) Uani 1 1 d . . . .
C35 C 0.1613(3) 0.8550(4) 0.3900(2) 0.0510(17) Uani 1 1 d . . . .
H35A H 0.165301 0.915051 0.391621 0.061 Uiso 1 1 calc R . . .
H35B H 0.183461 0.831742 0.419019 0.061 Uiso 1 1 calc R . . .
C66 C 0.4943(4) -0.0107(5) 0.6231(3) 0.063(2) Uani 1 1 d . . . .
H66A H 0.497206 0.047775 0.614540 0.076 Uiso 1 1 calc R . . .
H66B H 0.540928 -0.036067 0.616585 0.076 Uiso 1 1 calc R . . .
C46 C 0.3167(4) 0.6361(4) 0.6201(3) 0.062(2) Uani 1 1 d . . . .
H46A H 0.290857 0.669783 0.596478 0.074 Uiso 1 1 calc R . . .
H46B H 0.362375 0.663210 0.627409 0.074 Uiso 1 1 calc R . . .
C65 C 0.4335(4) -0.1452(4) 0.6059(3) 0.056(2) Uani 1 1 d . . . .
H65A H 0.397550 -0.173377 0.586063 0.068 Uiso 1 1 calc R . . .
H65B H 0.480235 -0.170641 0.599756 0.068 Uiso 1 1 calc R . . .
C16 C 0.3321(4) 0.9964(5) 0.3620(3) 0.059(2) Uani 1 1 d . . . .
H16A H 0.286304 1.023444 0.354896 0.071 Uiso 1 1 calc R . . .
H16B H 0.321885 0.942029 0.375648 0.071 Uiso 1 1 calc R . . .
C40 C 0.3303(3) 0.5501(4) 0.5996(2) 0.0401(16) Uani 1 1 d . . . .
C31 C 0.0479(4) 0.8704(4) 0.3427(3) 0.063(2) Uani 1 1 d . . . .
H31A H -0.003163 0.856439 0.340867 0.075 Uiso 1 1 calc R . . .
H31B H 0.052175 0.930386 0.345115 0.075 Uiso 1 1 calc R . . .
C55 C 0.6811(4) 0.3660(5) 0.6510(3) 0.064(2) Uani 1 1 d . . . .
H55A H 0.682898 0.426207 0.649451 0.077 Uiso 1 1 calc R . . .
H55B H 0.730192 0.345030 0.648122 0.077 Uiso 1 1 calc R . . .
C18 C 0.3764(5) 0.9867(6) 0.3146(3) 0.075(3) Uani 1 1 d . . . .
H18 H 0.349207 0.953450 0.290922 0.090 Uiso 1 1 calc R . . .
C38 C 0.1131(4) 0.7064(4) 0.3388(3) 0.061(2) Uani 1 1 d . . . .
H38 H 0.108384 0.645805 0.336825 0.073 Uiso 1 1 calc R . . .
O203 O 0.3200(4) 0.1937(2) 0.56708(15) 0.078(3) Uani 0.6622 1 d . P B 1
C42 C 0.2141(4) 0.4994(5) 0.6339(3) 0.062(2) Uani 1 1 d . . . .
H42 H 0.167743 0.472889 0.626057 0.074 Uiso 1 1 calc R . . .
C15 C 0.4473(3) 1.0049(5) 0.4091(3) 0.0483(18) Uani 1 1 d . . . .
H15A H 0.474459 1.037292 0.432707 0.058 Uiso 1 1 calc R . . .
H15B H 0.438650 0.950228 0.422829 0.058 Uiso 1 1 calc R . . .
C12 C 0.4334(5) 1.1259(5) 0.3307(3) 0.070(2) Uani 1 1 d . . . .
H12 H 0.442743 1.181198 0.317122 0.084 Uiso 1 1 calc R . . .
C51 C 0.6344(4) 0.2382(4) 0.6118(3) 0.0557(19) Uani 1 1 d . . . .
H51A H 0.683217 0.216475 0.608783 0.067 Uiso 1 1 calc R . . .
H51B H 0.605509 0.216334 0.585256 0.067 Uiso 1 1 calc R . . .
O202 O 0.2758(4) 0.2813(2) 0.51599(15) 0.072(2) Uani 0.6622 1 d . P B 1
C37 C 0.1932(4) 0.7292(5) 0.3421(3) 0.062(2) Uani 1 1 d . . . .
H37A H 0.214569 0.703988 0.370757 0.075 Uiso 1 1 calc R . . .
H37B H 0.218703 0.708652 0.313601 0.075 Uiso 1 1 calc R . . .
C14 C 0.4905(4) 0.9970(5) 0.3622(3) 0.065(2) Uani 1 1 d . . . .
H14 H 0.536587 0.969332 0.369280 0.078 Uiso 1 1 calc R . . .
C13 C 0.5055(4) 1.0821(6) 0.3418(3) 0.079(2) Uani 1 1 d . . . .
H13A H 0.533907 1.077297 0.312224 0.095 Uiso 1 1 calc R . . .
H13B H 0.533000 1.114547 0.365164 0.095 Uiso 1 1 calc R . . .
C33 C 0.1673(4) 0.8638(5) 0.3003(3) 0.068(2) Uani 1 1 d . . . .
H33A H 0.192481 0.845428 0.271241 0.081 Uiso 1 1 calc R . . .
H33B H 0.172163 0.923773 0.302704 0.081 Uiso 1 1 calc R . . .
C45 C 0.3717(4) 0.4958(5) 0.6360(3) 0.063(2) Uani 1 1 d . . . .
H45A H 0.379568 0.440848 0.622368 0.075 Uiso 1 1 calc R . . .
H45B H 0.418502 0.520403 0.643063 0.075 Uiso 1 1 calc R . . .
C61 C 0.3641(4) -0.0131(6) 0.6008(3) 0.071(2) Uani 1 1 d . . . .
H61A H 0.327662 -0.039663 0.580681 0.085 Uiso 1 1 calc R . . .
H61B H 0.366239 0.045346 0.592248 0.085 Uiso 1 1 calc R . . .
C25 C 0.3471(4) 0.4836(5) 0.4003(3) 0.065(2) Uani 1 1 d . . . .
H25A H 0.345025 0.542122 0.408728 0.078 Uiso 1 1 calc R . . .
H25B H 0.381981 0.456672 0.421545 0.078 Uiso 1 1 calc R . . .
C22 C 0.2394(6) 0.4800(7) 0.3221(3) 0.094(3) Uani 1 1 d . . . .
H22 H 0.203998 0.508333 0.301330 0.113 Uiso 1 1 calc R . . .
C32 C 0.0866(4) 0.8398(5) 0.2973(3) 0.069(2) Uani 1 1 d . . . .
H32 H 0.064788 0.865229 0.268353 0.082 Uiso 1 1 calc R . . .
C58 C 0.5269(4) 0.3390(6) 0.6625(3) 0.076(2) Uani 1 1 d . . . .
H58 H 0.477349 0.360093 0.665514 0.092 Uiso 1 1 calc R . . .
C56 C 0.5588(4) 0.3669(5) 0.6136(3) 0.064(2) Uani 1 1 d . . . .
H56A H 0.529530 0.345853 0.587019 0.076 Uiso 1 1 calc R . . .
H56B H 0.559439 0.427125 0.611787 0.076 Uiso 1 1 calc R . . .
C67 C 0.4698(5) -0.1109(5) 0.6907(3) 0.077(2) Uani 1 1 d . . . .
H67A H 0.516444 -0.137527 0.686366 0.092 Uiso 1 1 calc R . . .
H67B H 0.456076 -0.115865 0.724649 0.092 Uiso 1 1 calc R . . .
C23 C 0.3153(7) 0.5190(6) 0.3151(4) 0.116(4) Uani 1 1 d . . . .
H23A H 0.329814 0.514630 0.281256 0.139 Uiso 1 1 calc R . . .
H23B H 0.313986 0.577408 0.323859 0.139 Uiso 1 1 calc R . . .
C28 C 0.2972(5) 0.3450(5) 0.3405(3) 0.074(2) Uani 1 1 d . . . .
H28 H 0.299018 0.285867 0.331962 0.089 Uiso 1 1 calc R . . .
C48 C 0.2716(5) 0.6268(6) 0.6666(3) 0.086(3) Uani 1 1 d . . . .
H48 H 0.262439 0.681964 0.680532 0.103 Uiso 1 1 calc R . . .
C24 C 0.3695(5) 0.4732(6) 0.3474(3) 0.085(3) Uani 1 1 d . . . .
H24 H 0.417730 0.497259 0.342687 0.102 Uiso 1 1 calc R . . .
C21 C 0.2171(4) 0.4873(5) 0.3755(3) 0.066(2) Uani 1 1 d . . . .
H21A H 0.214342 0.545381 0.384774 0.079 Uiso 1 1 calc R . . .
H21B H 0.169778 0.462427 0.380259 0.079 Uiso 1 1 calc R . . .
C52 C 0.6017(5) 0.2122(5) 0.6608(3) 0.073(2) Uani 1 1 d . . . .
H52 H 0.601017 0.151370 0.662872 0.087 Uiso 1 1 calc R . . .
C19 C 0.3893(5) 1.0741(7) 0.2944(3) 0.090(3) Uani 1 1 d . . . .
H19A H 0.343211 1.101062 0.288341 0.107 Uiso 1 1 calc R . . .
H19B H 0.415227 1.070425 0.263737 0.107 Uiso 1 1 calc R . . .
C27 C 0.3713(5) 0.3823(6) 0.3338(3) 0.080(3) Uani 1 1 d . . . .
H27A H 0.386352 0.376409 0.300086 0.096 Uiso 1 1 calc R . . .
H27B H 0.406055 0.353338 0.354118 0.096 Uiso 1 1 calc R . . .
C57 C 0.5735(5) 0.3744(6) 0.7040(3) 0.086(3) Uani 1 1 d . . . .
H57A H 0.574891 0.434584 0.702012 0.104 Uiso 1 1 calc R . . .
H57B H 0.552858 0.359054 0.735282 0.104 Uiso 1 1 calc R . . .
C29 C 0.2428(5) 0.3873(7) 0.3090(3) 0.095(3) Uani 1 1 d . . . .
H29A H 0.195623 0.362053 0.313612 0.114 Uiso 1 1 calc R . . .
H29B H 0.256291 0.380956 0.275011 0.114 Uiso 1 1 calc R . . .
C63 C 0.3419(5) -0.1162(7) 0.6683(3) 0.088(3) Uani 1 1 d . . . .
H63A H 0.328881 -0.123048 0.702325 0.106 Uiso 1 1 calc R . . .
H63B H 0.305734 -0.143965 0.648580 0.106 Uiso 1 1 calc R . . .
C17 C 0.4479(5) 0.9447(6) 0.3262(3) 0.083(3) Uani 1 1 d . . . .
H17A H 0.475749 0.937686 0.296554 0.099 Uiso 1 1 calc R . . .
H17B H 0.438920 0.890112 0.339975 0.099 Uiso 1 1 calc R . . .
C68 C 0.4754(5) -0.0198(6) 0.6770(3) 0.078(3) Uani 1 1 d . . . .
H68 H 0.512295 0.007456 0.697009 0.093 Uiso 1 1 calc R . . .
C43 C 0.2543(5) 0.4463(6) 0.6706(3) 0.087(3) Uani 1 1 d . . . .
H43A H 0.263107 0.391394 0.657254 0.104 Uiso 1 1 calc R . . .
H43B H 0.225784 0.440396 0.700057 0.104 Uiso 1 1 calc R . . .
C54 C 0.6493(5) 0.3392(6) 0.6994(3) 0.080(3) Uani 1 1 d . . . .
H54 H 0.679521 0.360541 0.725979 0.097 Uiso 1 1 calc R . . .
C49 C 0.2001(4) 0.5859(6) 0.6541(3) 0.080(2) Uani 1 1 d . . . .
H49A H 0.174497 0.619090 0.630147 0.096 Uiso 1 1 calc R . . .
H49B H 0.170137 0.582089 0.683066 0.096 Uiso 1 1 calc R . . .
C59 C 0.5259(5) 0.2444(5) 0.6645(3) 0.083(3) Uani 1 1 d . . . .
H59A H 0.504251 0.226126 0.694883 0.099 Uiso 1 1 calc R . . .
H59B H 0.496968 0.222723 0.637864 0.099 Uiso 1 1 calc R . . .
C39 C 0.0804(5) 0.7449(6) 0.2940(3) 0.079(3) Uani 1 1 d . . . .
H39A H 0.029827 0.728963 0.291357 0.094 Uiso 1 1 calc R . . .
H39B H 0.105484 0.725058 0.265198 0.094 Uiso 1 1 calc R . . .
C402 C 0.66660(5) 0.36182(11) 0.36088(3) 0.119(4) Uani 1 1 d D . . .
H40D H 0.703602 0.338653 0.339790 0.143 Uiso 1 1 calc R . . .
H40E H 0.658313 0.418182 0.349600 0.143 Uiso 1 1 calc R . . .
C44 C 0.3269(5) 0.4896(7) 0.6822(3) 0.086(3) Uani 1 1 d . . . .
H44 H 0.353417 0.456036 0.706099 0.103 Uiso 1 1 calc R . . .
C62 C 0.3445(5) -0.0230(7) 0.6554(3) 0.099(3) Uani 1 1 d . . . .
H62 H 0.297007 0.002105 0.661571 0.118 Uiso 1 1 calc R . . .
C302 C 0.03893(6) 0.86221(9) 0.63443(3) 0.104(3) Uani 1 1 d D . . .
H30D H 0.001751 0.851844 0.658641 0.125 Uiso 1 1 calc R . . .
H30E H 0.055772 0.918680 0.639508 0.125 Uiso 1 1 calc R . . .
C69 C 0.4016(7) 0.0216(6) 0.6852(4) 0.099(4) Uani 1 1 d . . . .
H69A H 0.388985 0.019139 0.719503 0.118 Uiso 1 1 calc R . . .
H69B H 0.403862 0.079562 0.675620 0.118 Uiso 1 1 calc R . . .
C404 C 0.57654(16) 0.3091(5) 0.29784(3) 0.149(5) Uani 1 1 d D . . .
H40F H 0.616491 0.292221 0.277773 0.224 Uiso 1 1 calc GR . . .
H40G H 0.558619 0.361877 0.286763 0.224 Uiso 1 1 calc GR . . .
H40H H 0.538654 0.268389 0.295799 0.224 Uiso 1 1 calc GR . . .
C303 C 0.09838(6) 0.80791(9) 0.64529(3) 0.114(3) Uani 1 1 d D . . .
H30F H 0.137354 0.819425 0.622580 0.136 Uiso 1 1 calc R . . .
H30G H 0.082930 0.750984 0.639957 0.136 Uiso 1 1 calc R . . .
C53 C 0.6469(5) 0.2465(6) 0.7018(3) 0.088(3) Uani 1 1 d . . . .
H53A H 0.626381 0.229392 0.732777 0.105 Uiso 1 1 calc R . . .
H53B H 0.695653 0.224452 0.699707 0.105 Uiso 1 1 calc R . . .
C403 C 0.60150(6) 0.31681(11) 0.35010(3) 0.175(7) Uani 1 1 d D . . .
H40I H 0.562536 0.342547 0.368384 0.210 Uiso 1 1 calc R . . .
H40J H 0.607362 0.260939 0.362816 0.210 Uiso 1 1 calc R . . .
C47 C 0.3139(6) 0.5743(8) 0.7033(3) 0.111(4) Uani 1 1 d . . . .
H47A H 0.359789 0.600886 0.710565 0.133 Uiso 1 1 calc R . . .
H47B H 0.286604 0.569540 0.733344 0.133 Uiso 1 1 calc R . . .
C304 C 0.12767(13) 0.8151(6) 0.69655(3) 0.163(6) Uani 1 1 d D . . .
H30H H 0.168347 0.778521 0.700327 0.245 Uiso 1 1 calc GR . . .
H30I H 0.090556 0.800076 0.719396 0.245 Uiso 1 1 calc GR . . .
H30J H 0.142697 0.871378 0.702471 0.245 Uiso 1 1 calc GR . . .
O23A O 0.3097(11) 0.2806(11) 0.5706(9) 0.131(10) Uani 0.3378 1 d . P B -1
O22A O 0.2997(8) 0.1832(10) 0.5206(7) 0.087(6) Uani 0.3378 1 d . P B -1
O13A O 0.3935(11) 0.7776(14) 0.4239(7) 0.103(7) Uani 0.3131 1 d . P A -2
O14A O 0.4118(10) 0.6872(17) 0.4789(11) 0.133(10) Uani 0.3131 1 d . P A -2

loop_
_atom_site_aniso_label
_atom_site_aniso_U_11
_atom_site_aniso_U_22
_atom_site_aniso_U_33
_atom_site_aniso_U_23
_atom_site_aniso_U_13
_atom_site_aniso_U_12
O101 0.030(2) 0.036(2) 0.064(3) 0.005(2) -0.003(2) -0.0101(19)
N203 0.037(3) 0.041(4) 0.057(4) -0.007(3) 0.008(3) 0.004(3)
O201 0.034(2) 0.032(2) 0.071(3) -0.002(2) 0.004(2) 0.006(2)
O204 0.044(3) 0.032(3) 0.064(3) 0.002(2) 0.007(2) -0.008(2)
O104 0.041(3) 0.028(2) 0.065(3) 0.000(2) 0.001(2) 0.0045(19)
O107 0.027(2) 0.050(3) 0.068(3) -0.002(2) 0.010(2) 0.002(2)
N60 0.034(3) 0.035(3) 0.047(3) 0.000(2) -0.001(2) 0.001(2)
O105 0.056(3) 0.048(3) 0.085(4) -0.012(3) 0.006(3) -0.012(2)
N101 0.040(3) 0.039(3) 0.060(4) -0.004(3) 0.013(3) 0.004(3)
O205 0.066(3) 0.050(3) 0.099(4) 0.015(3) -0.002(3) 0.024(3)
O207 0.030(3) 0.045(3) 0.086(4) -0.001(3) 0.012(2) -0.003(2)
N103 0.038(3) 0.033(3) 0.061(4) 0.006(3) 0.003(3) -0.002(3)
O206 0.066(3) 0.068(4) 0.092(4) 0.000(3) 0.031(3) 0.024(3)
N102 0.039(3) 0.042(4) 0.074(5) 0.012(4) 0.012(3) 0.003(3)
O106 0.052(3) 0.070(3) 0.078(4) 0.005(3) 0.026(3) -0.017(3)
N40 0.037(3) 0.039(3) 0.056(4) -0.002(3) 0.004(3) -0.001(2)
O208 0.081(4) 0.050(3) 0.094(4) 0.011(3) 0.047(3) -0.006(3)
O209 0.091(4) 0.041(3) 0.117(5) -0.013(3) 0.042(4) -0.018(3)
N202 0.032(3) 0.040(4) 0.082(5) 0.005(4) 0.011(3) -0.005(3)
C103 0.039(4) 0.030(3) 0.035(3) 0.001(3) -0.008(3) -0.003(3)
O108 0.103(4) 0.053(3) 0.078(4) -0.012(3) 0.043(3) 0.007(3)
O109 0.107(5) 0.042(3) 0.128(5) 0.017(3) 0.058(4) 0.019(3)
N30 0.042(3) 0.038(3) 0.069(4) -0.002(3) 0.004(3) 0.005(3)
N201 0.038(3) 0.034(3) 0.071(4) 0.004(3) 0.012(3) 0.002(3)
N10 0.036(3) 0.036(3) 0.053(4) 0.000(3) 0.005(3) 0.003(2)
N20 0.039(3) 0.033(3) 0.054(3) 0.000(2) 0.002(3) -0.003(2)
C201 0.036(3) 0.031(3) 0.042(3) -0.005(3) -0.006(3) 0.005(3)
C102 0.021(3) 0.037(4) 0.047(4) 0.007(3) 0.000(3) 0.004(3)
C204 0.032(3) 0.037(4) 0.048(4) -0.001(3) 0.000(3) 0.003(3)
N50 0.041(3) 0.053(4) 0.066(4) 0.003(3) 0.014(3) -0.002(3)
C101 0.031(3) 0.036(3) 0.033(3) -0.001(3) -0.001(3) -0.001(3)
C105 0.026(3) 0.043(4) 0.038(3) 0.004(3) 0.007(3) -0.005(3)
C10 0.037(4) 0.046(4) 0.044(4) 0.004(3) 0.001(3) -0.003(3)
C202 0.026(3) 0.024(3) 0.056(4) 0.012(3) 0.011(3) 0.001(3)
C205 0.033(3) 0.031(3) 0.041(4) -0.003(3) 0.003(3) 0.002(3)
O301 0.066(4) 0.183(7) 0.072(4) 0.012(4) 0.017(3) 0.058(4)
O401 0.071(4) 0.202(8) 0.068(4) -0.021(5) 0.017(3) -0.063(4)
C203 0.034(4) 0.039(4) 0.047(4) 0.000(3) 0.005(3) -0.002(3)
O103 0.042(4) 0.063(5) 0.092(6) -0.040(5) 0.023(4) -0.006(4)
C20 0.037(4) 0.041(4) 0.040(4) 0.002(3) -0.002(3) 0.001(3)
C106 0.033(4) 0.027(3) 0.047(4) 0.000(3) 0.005(3) 0.005(3)
C26 0.082(6) 0.044(4) 0.052(5) -0.005(4) 0.001(4) 0.003(4)
C104 0.023(3) 0.027(3) 0.053(4) -0.001(3) 0.009(3) -0.002(3)
C30 0.034(4) 0.044(4) 0.048(4) 0.001(3) 0.000(3) 0.001(3)
C36 0.053(4) 0.038(4) 0.061(5) 0.001(3) 0.000(4) -0.007(3)
C206 0.029(3) 0.029(3) 0.050(4) 0.002(3) 0.015(3) -0.002(3)
O102 0.030(4) 0.074(5) 0.112(7) -0.022(5) -0.008(4) 0.002(4)
C60 0.042(4) 0.035(4) 0.040(4) 0.003(3) 0.004(3) 0.001(3)
C34 0.037(4) 0.070(5) 0.052(4) -0.002(4) 0.008(3) -0.006(3)
C11 0.051(5) 0.048(4) 0.068(5) 0.012(4) -0.004(4) -0.001(4)
C41 0.040(4) 0.050(4) 0.057(4) 0.003(3) -0.001(3) 0.000(3)
C64 0.088(7) 0.061(5) 0.055(5) 0.009(4) -0.001(5) -0.007(5)
C50 0.038(4) 0.040(4) 0.051(4) -0.001(3) 0.013(3) 0.002(3)
C35 0.041(4) 0.053(4) 0.059(4) -0.005(3) 0.001(3) -0.005(3)
C66 0.071(6) 0.064(5) 0.055(5) -0.010(4) -0.005(4) -0.009(4)
C46 0.060(5) 0.056(5) 0.069(5) -0.017(4) 0.015(4) -0.008(4)
C65 0.074(5) 0.043(4) 0.053(5) 0.006(3) 0.005(4) -0.007(4)
C16 0.053(5) 0.062(5) 0.062(5) -0.009(4) -0.003(4) -0.010(4)
C40 0.035(4) 0.041(4) 0.044(4) 0.003(3) 0.003(3) 0.000(3)
C31 0.048(4) 0.059(5) 0.080(6) 0.016(4) -0.004(4) 0.001(4)
C55 0.049(4) 0.072(5) 0.072(5) -0.021(4) 0.002(4) -0.003(4)
C18 0.061(6) 0.106(8) 0.058(6) -0.025(5) -0.006(4) 0.007(5)
C38 0.074(6) 0.043(4) 0.066(5) -0.015(4) 0.014(4) -0.007(4)
O203 0.049(5) 0.087(7) 0.098(7) 0.039(6) 0.034(5) 0.015(5)
C42 0.053(5) 0.081(6) 0.052(4) 0.011(4) 0.006(4) -0.017(4)
C15 0.041(4) 0.054(4) 0.050(4) 0.011(3) 0.004(3) 0.002(3)
C12 0.069(6) 0.080(6) 0.059(6) 0.025(5) 0.016(5) -0.003(5)
C51 0.065(5) 0.044(4) 0.059(5) 0.001(3) 0.021(4) -0.002(4)
O202 0.030(4) 0.088(6) 0.098(6) 0.036(5) 0.001(4) 0.006(4)
C37 0.054(5) 0.071(5) 0.061(5) -0.013(4) 0.008(4) 0.014(4)
C14 0.041(4) 0.083(6) 0.072(5) 0.008(4) 0.011(4) 0.012(4)
C13 0.042(5) 0.126(8) 0.069(6) 0.014(5) 0.021(4) 0.003(5)
C33 0.075(6) 0.064(5) 0.063(5) 0.008(4) 0.016(4) -0.008(4)
C45 0.040(4) 0.082(6) 0.065(5) 0.020(4) -0.007(4) -0.007(4)
C61 0.054(5) 0.094(6) 0.065(6) -0.002(5) 0.003(4) 0.023(5)
C25 0.056(5) 0.072(5) 0.067(5) -0.010(4) 0.024(4) -0.020(4)
C22 0.108(8) 0.119(9) 0.056(6) 0.026(5) -0.001(5) 0.045(7)
C32 0.065(5) 0.093(6) 0.047(5) 0.013(4) -0.012(4) 0.002(5)
C58 0.050(5) 0.106(7) 0.073(6) 0.014(5) 0.022(4) 0.026(5)
C56 0.048(4) 0.069(5) 0.074(5) 0.006(4) 0.005(4) 0.005(4)
C67 0.097(7) 0.081(6) 0.051(5) 0.002(4) -0.018(5) 0.005(5)
C23 0.182(12) 0.090(7) 0.074(7) 0.030(5) 0.070(8) 0.020(8)
C28 0.088(7) 0.068(5) 0.067(5) -0.018(4) -0.004(5) 0.009(5)
C48 0.085(7) 0.100(7) 0.073(6) -0.043(5) 0.022(5) -0.009(5)
C24 0.084(7) 0.099(7) 0.072(6) 0.010(5) 0.028(5) -0.015(6)
C21 0.057(5) 0.079(5) 0.062(5) 0.007(4) 0.004(4) 0.029(4)
C52 0.094(7) 0.061(5) 0.062(6) 0.006(4) 0.018(5) 0.013(5)
C19 0.067(6) 0.151(9) 0.051(5) 0.018(6) 0.009(4) 0.023(6)
C27 0.073(6) 0.114(8) 0.052(5) -0.016(5) 0.014(4) 0.025(5)
C57 0.096(7) 0.092(7) 0.071(6) -0.013(5) 0.011(5) 0.022(5)
C29 0.099(7) 0.136(9) 0.051(5) -0.012(6) -0.004(5) -0.006(6)
C63 0.081(7) 0.122(9) 0.062(6) 0.020(6) 0.016(5) -0.028(6)
C17 0.075(6) 0.100(7) 0.073(6) -0.026(5) 0.015(5) 0.019(5)
C68 0.095(7) 0.084(7) 0.054(5) -0.012(5) -0.010(5) -0.016(5)
C43 0.078(6) 0.108(7) 0.073(6) 0.028(5) 0.008(5) -0.025(6)
C54 0.079(6) 0.098(7) 0.065(6) -0.030(5) -0.010(5) 0.006(5)
C49 0.069(6) 0.109(7) 0.062(5) -0.001(5) 0.020(4) 0.002(5)
C59 0.093(7) 0.090(7) 0.065(5) 0.015(5) 0.022(5) -0.019(5)
C39 0.072(6) 0.110(8) 0.053(5) -0.020(5) 0.001(4) -0.023(5)
C402 0.085(8) 0.139(10) 0.134(10) -0.024(7) 0.034(7) -0.041(7)
C44 0.080(7) 0.130(9) 0.048(5) 0.031(5) -0.015(5) -0.015(6)
C62 0.071(6) 0.152(10) 0.073(7) 0.003(7) 0.020(5) 0.054(7)
C302 0.071(6) 0.159(10) 0.082(7) -0.010(7) 0.020(6) 0.029(7)
C69 0.160(11) 0.078(7) 0.058(6) -0.006(5) 0.032(7) 0.022(7)
C404 0.148(10) 0.182(13) 0.117(10) 0.025(8) -0.025(8) -0.077(10)
C303 0.096(7) 0.139(9) 0.106(8) 0.018(7) 0.006(6) 0.027(7)
C53 0.107(8) 0.093(7) 0.064(6) 0.006(5) 0.007(5) 0.033(6)
C403 0.098(9) 0.30(2) 0.126(11) -0.083(11) 0.006(8) -0.017(11)
C47 0.096(8) 0.191(12) 0.045(5) -0.012(7) 0.006(5) -0.049(8)
C304 0.122(9) 0.272(17) 0.097(9) -0.079(10) -0.030(7) 0.027(10)
O23A 0.106(16) 0.073(13) 0.21(2) -0.074(15) 0.117(17) -0.031(11)
O22A 0.034(8) 0.074(11) 0.152(16) -0.040(12) 0.052(10) -0.034(8)
O13A 0.101(15) 0.125(17) 0.082(13) 0.028(13) 0.065(12) 0.019(13)
O14A 0.043(12) 0.15(2) 0.21(3) 0.11(2) 0.011(14) 0.021(13)

loop_
_atom_type_symbol
_atom_type_description
_atom_type_scat_dispersion_real
_atom_type_scat_dispersion_imag
_atom_type_scat_source
C C 0.0033 0.0016 'International Tables Vol C Tables 4.2.6.8 and 6.1.1.4'
H H 0.0000 0.0000 'International Tables Vol C Tables 4.2.6.8 and 6.1.1.4'
N N 0.0061 0.0033 'International Tables Vol C Tables 4.2.6.8 and 6.1.1.4'
O O 0.0106 0.0060 'International Tables Vol C Tables 4.2.6.8 and 6.1.1.4'

loop_
_geom_angle_atom_site_label_1
_geom_angle_atom_site_label_2
_geom_angle_atom_site_label_3
_geom_angle
O205 N203 C204 119.4(3)
O206 N203 O205 121.6(3)
O102b N102 C102 119.4(3)
O206 N203 C204 118.9(3)
H60A N60 H60B 109.5
H60A N60 H60C 109.5
H60B N60 H60C 109.5
C60 N60 H60A 109.5
C60 N60 H60B 109.5
C60 N60 H60C 109.5
O108 N101 C106 119.1(4)
O109 N101 O108 120.9(5)
O109 N101 C106 120.0(3)
O105 N103 C104 121.1(3)
O106 N103 O105 120.6(3)
O106 N103 C104 118.3(3)
O13A N102 C102 115.5(9)
O13A N102 O102 88.2(11)
O14A N102 C102 119.2(11)
O14A N102 O103 72.9(17)
O14A N102 O102 78.5(14)
O14A N102 O13A 123.1(16)
H40A N40 H40B 109.5
H40A N40 H40C 109.5
H40B N40 H40C 109.5
C40 N40 H40A 109.5
C40 N40 H40B 109.5
C40 N40 H40C 109.5
O23A N202 C206 118.1(9)
O23A N202 O203 70.3(11)
O23A N202 O202 81.8(13)
O22A N202 C206 118.6(7)
O22A N202 O203 67.2(10)
O22A N202 O202 84.3(10)
O22A N202 O23A 120.5(11)
O104 C103 C102 121.2(5)
O104 C103 C104 123.4(5)
C104 C103 C102 115.2(5)
H30A N30 H30B 109.5
H30A N30 H30C 109.5
H30B N30 H30C 109.5
C30 N30 H30A 109.5
C30 N30 H30B 109.5
C30 N30 H30C 109.5
O208 N201 C202 120.8(4)
O209 N201 O208 118.8(5)
O209 N201 C202 120.4(3)
H10A N10 H10B 109.5
H10A N10 H10C 109.5
H10B N10 H10C 109.5
C10 N10 H10A 109.5
C10 N10 H10B 109.5
C10 N10 H10C 109.5
H20A N20 H20B 109.5
H20A N20 H20C 109.5
H20B N20 H20C 109.5
C20 N20 H20A 109.5
C20 N20 H20B 109.5
C20 N20 H20C 109.5
O201 C201 C202 123.1(5)
O201 C201 C206 122.0(5)
C206 C201 C202 114.9(5)
N102 C102 C103 118.0(4)
C101 C102 N102 117.1(4)
C101 C102 C103 124.9(5)
N203 C204 C203 117.9(4)
C205 C204 N203 118.6(4)
C205 C204 C203 123.5(5)
H50A N50 H50B 109.5
H50A N50 H50C 109.5
H50B N50 H50C 109.5
C50 N50 H50A 109.5
C50 N50 H50B 109.5
C50 N50 H50C 109.5
O101 C101 C102 122.2(5)
O101 C101 C106 123.7(5)
C106 C101 C102 114.1(5)
O107 C105 C106 122.1(5)
O107 C105 C104 122.4(5)
C104 C105 C106 115.2(5)
N10 C10 C11 109.9(6)
N10 C10 C16 108.6(5)
N10 C10 C15 110.4(5)
C11 C10 C15 108.3(5)
C16 C10 C11 110.2(6)
C16 C10 C15 109.5(6)
N201 C202 C201 117.9(4)
N201 C202 C203 118.3(4)
C203 C202 C201 123.8(5)
O204 C205 C204 121.4(5)
O204 C205 C206 123.1(5)
C206 C205 C204 115.5(5)
C302 O301 H301 109.5
C402 O401 H401 109.5
O207 C203 C204 121.7(5)
O207 C203 C202 121.1(5)
C202 C203 C204 116.6(5)
N20 C20 C26 109.4(5)
N20 C20 C25 108.1(5)
N20 C20 C21 108.7(5)
C26 C20 C25 109.4(6)
C26 C20 C21 110.9(6)
C21 C20 C25 110.4(6)
C101 C106 N101 117.1(4)
C101 C106 C105 125.4(5)
C105 C106 N101 117.2(4)
C20 C26 H26A 109.8
C20 C26 H26B 109.8
C20 C26 C28 109.3(6)
H26A C26 H26B 108.3
C28 C26 H26A 109.8
C28 C26 H26B 109.8
C103 C104 N103 117.2(4)
C105 C104 N103 118.1(4)
C105 C104 C103 124.4(4)
N30 C30 C35 109.6(5)
N30 C30 C31 109.1(5)
C36 C30 N30 109.5(5)
C36 C30 C35 110.2(5)
C36 C30 C31 110.0(5)
C31 C30 C35 108.4(5)
C30 C36 H36A 109.7
C30 C36 H36B 109.7
C30 C36 C38 110.0(6)
H36A C36 H36B 108.2
C38 C36 H36A 109.7
C38 C36 H36B 109.7
C201 C206 N202 116.9(4)
C205 C206 N202 117.7(4)
C205 C206 C201 125.4(5)
N60 C60 C66 108.2(5)
N60 C60 C65 108.1(5)
C66 C60 C65 109.0(6)
C61 C60 N60 109.7(5)
C61 C60 C66 110.9(6)
C61 C60 C65 110.8(6)
C35 C34 H34 109.0
C37 C34 H34 109.0
C37 C34 C35 109.9(5)
C37 C34 C33 111.0(6)
C33 C34 H34 109.0
C33 C34 C35 108.8(6)
C10 C11 H11A 109.6
C10 C11 H11B 109.6
H11A C11 H11B 108.1
C12 C11 C10 110.2(6)
C12 C11 H11A 109.6
C12 C11 H11B 109.6
H41A C41 H41B 108.3
C40 C41 H41A 110.0
C40 C41 H41B 110.0
C40 C41 C42 108.6(5)
C42 C41 H41A 110.0
C42 C41 H41B 110.0
C65 C64 H64 108.8
C67 C64 H64 108.8
C67 C64 C65 110.8(7)
C63 C64 H64 108.8
C63 C64 C65 110.0(7)
C63 C64 C67 109.6(7)
N50 C50 C55 109.1(5)
N50 C50 C51 109.0(5)
N50 C50 C56 109.4(5)
C55 C50 C51 109.4(6)
C55 C50 C56 109.9(5)
C56 C50 C51 109.9(5)
C30 C35 H35A 109.9
C30 C35 H35B 109.9
C34 C35 C30 108.9(5)
C34 C35 H35A 109.9
C34 C35 H35B 109.9
H35A C35 H35B 108.3
C60 C66 H66A 109.9
C60 C66 H66B 109.9
C60 C66 C68 109.0(6)
H66A C66 H66B 108.3
C68 C66 H66A 109.9
C68 C66 H66B 109.9
H46A C46 H46B 108.4
C40 C46 H46A 110.1
C40 C46 H46B 110.1
C40 C46 C48 108.1(6)
C48 C46 H46A 110.1
C48 C46 H46B 110.1
C60 C65 H65A 110.0
C60 C65 H65B 110.0
C64 C65 C60 108.5(6)
C64 C65 H65A 110.0
C64 C65 H65B 110.0
H65A C65 H65B 108.4
C10 C16 H16A 109.8
C10 C16 H16B 109.8
C10 C16 C18 109.6(6)
H16A C16 H16B 108.2
C18 C16 H16A 109.8
C18 C16 H16B 109.8
N40 C40 C41 109.4(5)
N40 C40 C46 109.0(5)
N40 C40 C45 107.7(5)
C41 C40 C45 108.2(5)
C46 C40 C41 111.2(5)
C46 C40 C45 111.2(6)
C30 C31 H31A 109.8
C30 C31 H31B 109.8
H31A C31 H31B 108.3
C32 C31 C30 109.2(5)
C32 C31 H31A 109.8
C32 C31 H31B 109.8
C50 C55 H55A 109.6
C50 C55 H55B 109.6
C50 C55 C54 110.1(6)
H55A C55 H55B 108.2
C54 C55 H55A 109.6
C54 C55 H55B 109.6
C16 C18 H18 110.0
C19 C18 C16 107.2(7)
C19 C18 H18 110.0
C17 C18 C16 109.2(7)
C17 C18 H18 110.0
C17 C18 C19 110.5(8)
C36 C38 H38 109.2
C36 C38 C37 109.0(6)
C36 C38 C39 110.6(6)
C37 C38 H38 109.2
C39 C38 H38 109.2
C39 C38 C37 109.8(6)
C41 C42 H42 109.2
C43 C42 C41 109.1(6)
C43 C42 H42 109.2
C43 C42 C49 110.8(7)
C49 C42 C41 109.2(6)
C49 C42 H42 109.2
C10 C15 H15A 109.8
C10 C15 H15B 109.8
H15A C15 H15B 108.2
C14 C15 C10 109.4(6)
C14 C15 H15A 109.8
C14 C15 H15B 109.8
C11 C12 H12 109.8
C11 C12 C13 109.0(6)
C11 C12 C19 108.4(7)
C13 C12 H12 109.8
C19 C12 H12 109.8
C19 C12 C13 109.9(7)
C50 C51 H51A 110.1
C50 C51 H51B 110.1
C50 C51 C52 108.1(6)
H51A C51 H51B 108.4
C52 C51 H51A 110.1
C52 C51 H51B 110.1
C34 C37 C38 108.8(6)
C34 C37 H37A 109.9
C34 C37 H37B 109.9
C38 C37 H37A 109.9
C38 C37 H37B 109.9
H37A C37 H37B 108.3
C15 C14 H14 109.1
C13 C14 C15 109.6(7)
C13 C14 H14 109.1
C13 C14 C17 110.9(7)
C17 C14 C15 109.0(6)
C17 C14 H14 109.1
C12 C13 H13A 109.8
C12 C13 H13B 109.8
C14 C13 C12 109.3(6)
C14 C13 H13A 109.8
C14 C13 H13B 109.8
H13A C13 H13B 108.3
C34 C33 H33A 110.0
C34 C33 H33B 110.0
C34 C33 C32 108.6(6)
H33A C33 H33B 108.3
C32 C33 H33A 110.0
C32 C33 H33B 110.0
C40 C45 H45A 110.1
C40 C45 H45B 110.1
H45A C45 H45B 108.4
C44 C45 C40 108.1(6)
C44 C45 H45A 110.1
C44 C45 H45B 110.1
C60 C61 H61A 110.1
C60 C61 H61B 110.1
C60 C61 C62 107.9(6)
H61A C61 H61B 108.4
C62 C61 H61A 110.1
C62 C61 H61B 110.1
C20 C25 H25A 110.2
C20 C25 H25B 110.2
H25A C25 H25B 108.5
C24 C25 C20 107.8(6)
C24 C25 H25A 110.2
C24 C25 H25B 110.2
C23 C22 H22 110.1
C21 C22 H22 110.1
C21 C22 C23 109.4(8)
C21 C22 C29 108.1(8)
C29 C22 H22 110.1
C29 C22 C23 109.1(8)
C31 C32 C33 109.2(6)
C31 C32 H32 109.7
C31 C32 C39 109.6(6)
C33 C32 H32 109.7
C39 C32 C33 109.0(6)
C39 C32 H32 109.7
C56 C58 H58 109.3
C56 C58 C57 109.0(7)
C57 C58 H58 109.3
C59 C58 H58 109.3
C59 C58 C56 109.2(7)
C59 C58 C57 110.5(7)
C50 C56 C58 108.3(6)
C50 C56 H56A 110.0
C50 C56 H56B 110.0
C58 C56 H56A 110.0
C58 C56 H56B 110.0
H56A C56 H56B 108.4
C64 C67 H67A 109.7
C64 C67 H67B 109.7
C64 C67 C68 110.0(6)
H67A C67 H67B 108.2
C68 C67 H67A 109.7
C68 C67 H67B 109.7
C22 C23 H23A 109.9
C22 C23 H23B 109.9
H23A C23 H23B 108.3
C24 C23 C22 109.0(7)
C24 C23 H23A 109.9
C24 C23 H23B 109.9
C26 C28 H28 109.0
C27 C28 C26 108.3(6)
C27 C28 H28 109.0
C29 C28 C26 110.3(7)
C29 C28 H28 109.0
C29 C28 C27 111.0(8)
C46 C48 H48 109.3
C49 C48 C46 109.1(7)
C49 C48 H48 109.3
C49 C48 C47 110.7(8)
C47 C48 C46 109.0(7)
C47 C48 H48 109.3
C25 C24 C23 108.9(7)
C25 C24 H24 109.2
C23 C24 H24 109.2
C27 C24 C25 110.5(7)
C27 C24 C23 109.8(8)
C27 C24 H24 109.2
C20 C21 C22 109.1(6)
C20 C21 H21A 109.9
C20 C21 H21B 109.9
C22 C21 H21A 109.9
C22 C21 H21B 109.9
H21A C21 H21B 108.3
C51 C52 H52 109.2
C59 C52 C51 109.5(7)
C59 C52 H52 109.2
C59 C52 C53 109.9(7)
C53 C52 C51 109.7(7)
C53 C52 H52 109.2
C18 C19 C12 110.3(7)
C18 C19 H19A 109.6
C18 C19 H19B 109.6
C12 C19 H19A 109.6
C12 C19 H19B 109.6
H19A C19 H19B 108.1
C28 C27 C24 109.6(7)
C28 C27 H27A 109.8
C28 C27 H27B 109.8
C24 C27 H27A 109.8
C24 C27 H27B 109.8
H27A C27 H27B 108.2
C58 C57 H57A 110.0
C58 C57 H57B 110.0
H57A C57 H57B 108.4
C54 C57 C58 108.4(6)
C54 C57 H57A 110.0
C54 C57 H57B 110.0
C22 C29 H29A 109.8
C22 C29 H29B 109.8
C28 C29 C22 109.5(7)
C28 C29 H29A 109.8
C28 C29 H29B 109.8
H29A C29 H29B 108.2
C64 C63 H63A 109.9
C64 C63 H63B 109.9
C64 C63 C62 109.0(7)
H63A C63 H63B 108.3
C62 C63 H63A 109.9
C62 C63 H63B 109.9
C18 C17 C14 110.0(7)
C18 C17 H17A 109.7
C18 C17 H17B 109.7
C14 C17 H17A 109.7
C14 C17 H17B 109.7
H17A C17 H17B 108.2
C66 C68 H68 109.9
C66 C68 C69 107.7(7)
C67 C68 C66 110.4(7)
C67 C68 H68 109.9
C67 C68 C69 108.8(8)
C69 C68 H68 109.9
C42 C43 H43A 110.1
C42 C43 H43B 110.1
C42 C43 C44 108.0(6)
H43A C43 H43B 108.4
C44 C43 H43A 110.1
C44 C43 H43B 110.1
C55 C54 C57 109.0(7)
C55 C54 H54 109.4
C57 C54 H54 109.4
C53 C54 C55 109.5(7)
C53 C54 C57 109.9(8)
C53 C54 H54 109.4
C42 C49 H49A 109.8
C42 C49 H49B 109.8
C48 C49 C42 109.4(7)
C48 C49 H49A 109.8
C48 C49 H49B 109.8
H49A C49 H49B 108.2
C58 C59 H59A 109.8
C58 C59 H59B 109.8
C52 C59 C58 109.3(7)
C52 C59 H59A 109.8
C52 C59 H59B 109.8
H59A C59 H59B 108.3
C38 C39 C32 109.3(6)
C38 C39 H39A 109.8
C38 C39 H39B 109.8
C32 C39 H39A 109.8
C32 C39 H39B 109.8
H39A C39 H39B 108.3
O401 C402 H40D 105.9
O401 C402 H40E 105.9
O401 C402 C403 125.80(19)
H40D C402 H40E 106.2
C403 C402 H40D 105.9
C403 C402 H40E 105.9
C45 C44 C43 109.2(7)
C45 C44 H44 108.9
C43 C44 H44 108.9
C47 C44 C45 110.5(8)
C47 C44 C43 110.5(8)
C47 C44 H44 108.9
C61 C62 H62 109.5
C63 C62 C61 109.3(8)
C63 C62 H62 109.5
C69 C62 C61 108.1(8)
C69 C62 C63 110.9(8)
C69 C62 H62 109.5
O301 C302 H30D 107.1
O301 C302 H30E 107.1
O301 C302 C303 120.7(3)
H30D C302 H30E 106.8
C303 C302 H30D 107.1
C303 C302 H30E 107.1
C68 C69 H69A 109.8
C68 C69 H69B 109.8
C62 C69 C68 109.4(7)
C62 C69 H69A 109.8
C62 C69 H69B 109.8
H69A C69 H69B 108.2
H40F C404 H40G 109.5
H40F C404 H40H 109.5
H40G C404 H40H 109.5
C403 C404 H40F 109.5
C403 C404 H40G 109.5
C403 C404 H40H 109.5
C302 C303 H30F 108.5
C302 C303 H30G 108.5
C302 C303 C304 114.9(3)
H30F C303 H30G 107.5
C304 C303 H30F 108.5
C304 C303 H30G 108.5
C52 C53 H53A 109.6
C52 C53 H53B 109.6
C54 C53 C52 110.4(7)
C54 C53 H53A 109.6
C54 C53 H53B 109.6
H53A C53 H53B 108.1
C402 C403 C404 119.5(2)
C402 C403 H40I 107.4
C402 C403 H40J 107.4
C404 C403 H40I 107.4
C404 C403 H40J 107.4
H40I C403 H40J 107.0
C48 C47 H47A 109.8
C48 C47 H47B 109.8
C44 C47 C48 109.3(7)
C44 C47 H47A 109.8
C44 C47 H47B 109.8
H47A C47 H47B 108.3
C303 C304 H30H 109.5
C303 C304 H30I 109.5
C303 C304 H30J 109.5
H30H C304 H30I 109.5
H30H C304 H30J 109.5
H30I C304 H30J 109.5
N202 O23A O203 55.3(7)
N202 O23A O202 50.1(10)
N202 O22A O203 58.1(8)
N202 O22A O202 49.7(7)
N102 O13A O103 55.3(8)
N102 O13A O102 46.3(8)
N102 O14A O103 55.3(10)
N102 O14A O102 54.0(12)

loop_
_geom_bond_atom_site_label_1
_geom_bond_atom_site_label_2
_geom_bond_distance
O101 C101 1.277(6)
N203 O205 1.230(4)
N203 O206 1.225(4)
N203 C204 1.432(5)
O201 C201 1.271(6)
O204 C205 1.278(7)
O104 C103 1.282(6)
O107 C105 1.269(6)
N60 H60A 0.8900
N60 H60B 0.8900
N60 H60C 0.8900
N60 C60 1.491(7)
O105 N103 1.239(4)
N101 O108 1.222(4)
N101 O109 1.219(5)
N101 C106 1.445(7)
O207 C203 1.281(7)
N103 O106 1.231(4)
N103 C104 1.425(5)
N102 C102 1.431(6)
N102 O103 1.212(4)
N102 O102 1.273(7)
N102 O13A 1.256(18)
N102 O14A 1.16(2)
N40 H40A 0.8900
N40 H40B 0.8900
N40 H40C 0.8900
N40 C40 1.493(7)
O208 N201 1.235(4)
O209 N201 1.227(5)
N202 C206 1.428(7)
N202 O203 1.236(5)
N202 O202 1.259(7)
N202 O23A 1.221(18)
N202 O22A 1.187(15)
C103 C102 1.435(7)
C103 C104 1.424(7)
N30 H30A 0.8900
N30 H30B 0.8900
N30 H30C 0.8900
N30 C30 1.504(8)
N201 C202 1.412(7)
N10 H10A 0.8900
N10 H10B 0.8900
N10 H10C 0.8900
N10 C10 1.472(8)
N20 H20A 0.8900
N20 H20B 0.8900
N20 H20C 0.8900
N20 C20 1.489(7)
C201 C202 1.435(7)
C201 C206 1.426(7)
C102 C101 1.424(7)
C204 C205 1.423(7)
C204 C203 1.434(7)
N50 H50A 0.8900
N50 H50B 0.8900
N50 H50C 0.8900
N50 C50 1.492(8)
C101 C106 1.420(7)
C105 C106 1.428(7)
C105 C104 1.409(7)
C10 C11 1.520(9)
C10 C16 1.517(9)
C10 C15 1.539(9)
C202 C203 1.417(7)
C205 C206 1.418(7)
O301 H301 0.8200
O301 C302 1.34300(6)
O401 H401 0.8200
O401 C402 1.34300(8)
C20 C26 1.494(9)
C20 C25 1.539(9)
C20 C21 1.499(9)
C26 H26A 0.9700
C26 H26B 0.9700
C26 C28 1.513(10)
C30 C36 1.500(8)
C30 C35 1.529(8)
C30 C31 1.525(9)
C36 H36A 0.9700
C36 H36B 0.9700
C36 C38 1.502(9)
C60 C66 1.521(9)
C60 C65 1.528(9)
C60 C61 1.490(9)
C34 H34 0.9800
C34 C35 1.520(9)
C34 C37 1.513(9)
C34 C33 1.515(10)
C11 H11A 0.9700
C11 H11B 0.9700
C11 C12 1.516(10)
C41 H41A 0.9700
C41 H41B 0.9700
C41 C40 1.517(8)
C41 C42 1.538(9)
C64 H64 0.9800
C64 C65 1.513(9)
C64 C67 1.505(10)
C64 C63 1.482(11)
C50 C55 1.506(9)
C50 C51 1.526(8)
C50 C56 1.523(9)
C35 H35A 0.9700
C35 H35B 0.9700
C66 H66A 0.9700
C66 H66B 0.9700
C66 C68 1.528(10)
C46 H46A 0.9700
C46 H46B 0.9700
C46 C40 1.514(9)
C46 C48 1.532(10)
C65 H65A 0.9700
C65 H65B 0.9700
C16 H16A 0.9700
C16 H16B 0.9700
C16 C18 1.545(10)
C40 C45 1.531(9)
C31 H31A 0.9700
C31 H31B 0.9700
C31 C32 1.519(10)
C55 H55A 0.9700
C55 H55B 0.9700
C55 C54 1.514(11)
C18 H18 0.9800
C18 C19 1.529(12)
C18 C17 1.517(11)
C38 H38 0.9800
C38 C37 1.527(10)
C38 C39 1.504(10)
C42 H42 0.9800
C42 C43 1.515(11)
C42 C49 1.520(11)
C15 H15A 0.9700
C15 H15B 0.9700
C15 C14 1.520(9)
C12 H12 0.9800
C12 C13 1.536(10)
C12 C19 1.532(12)
C51 H51A 0.9700
C51 H51B 0.9700
C51 C52 1.532(10)
C37 H37A 0.9700
C37 H37B 0.9700
C14 H14 0.9800
C14 C13 1.505(11)
C14 C17 1.518(10)
C13 H13A 0.9700
C13 H13B 0.9700
C33 H33A 0.9700
C33 H33B 0.9700
C33 C32 1.543(10)
C45 H45A 0.9700
C45 H45B 0.9700
C45 C44 1.519(10)
C61 H61A 0.9700
C61 H61B 0.9700
C61 C62 1.549(11)
C25 H25A 0.9700
C25 H25B 0.9700
C25 C24 1.520(10)
C22 H22 0.9800
C22 C23 1.547(14)
C22 C21 1.528(10)
C22 C29 1.535(12)
C32 H32 0.9800
C32 C39 1.534(11)
C58 H58 0.9800
C58 C56 1.533(10)
C58 C57 1.537(11)
C58 C59 1.522(11)
C56 H56A 0.9700
C56 H56B 0.9700
C67 H67A 0.9700
C67 H67B 0.9700
C67 C68 1.515(11)
C23 H23A 0.9700
C23 H23B 0.9700
C23 C24 1.526(13)
C28 H28 0.9800
C28 C27 1.506(11)
C28 C29 1.490(11)
C48 H48 0.9800
C48 C49 1.515(11)
C48 C47 1.528(13)
C24 H24 0.9800
C24 C27 1.508(11)
C21 H21A 0.9700
C21 H21B 0.9700
C52 H52 0.9800
C52 C59 1.497(11)
C52 C53 1.507(11)
C19 H19A 0.9700
C19 H19B 0.9700
C27 H27A 0.9700
C27 H27B 0.9700
C57 H57A 0.9700
C57 H57B 0.9700
C57 C54 1.516(11)
C29 H29A 0.9700
C29 H29B 0.9700
C63 H63A 0.9700
C63 H63B 0.9700
C63 C62 1.540(13)
C17 H17A 0.9700
C17 H17B 0.9700
C68 H68 0.9800
C68 C69 1.533(13)
C43 H43A 0.9700
C43 H43B 0.9700
C43 C44 1.544(11)
C54 H54 0.9800
C54 C53 1.493(11)
C49 H49A 0.9700
C49 H49B 0.9700
C59 H59A 0.9700
C59 H59B 0.9700
C39 H39A 0.9700
C39 H39B 0.9700
C402 H40D 0.9700
C402 H40E 0.9700
C402 C403 1.43400(7)
C44 H44 0.9800
C44 C47 1.499(13)
C62 H62 0.9800
C62 C69 1.515(13)
C302 H30D 0.9700
C302 H30E 0.9700
C302 C303 1.43400(7)
C69 H69A 0.9700
C69 H69B 0.9700
C404 H40F 0.9600
C404 H40G 0.9600
C404 H40H 0.9600
C404 C403 1.51200(11)
C303 H30F 0.9700
C303 H30G 0.9700
C303 C304 1.51200(10)
C53 H53A 0.9700
C53 H53B 0.9700
C403 H40I 0.9700
C403 H40J 0.9700
C47 H47A 0.9700
C47 H47B 0.9700
C304 H30H 0.9600
C304 H30I 0.9600
C304 H30J 0.9600
